data_7209421
loop_
_publ_author_name
'Binnewies, M.'

_publ_section_title
;
 Darstellung, Kristallstruktur und Eigenschaften von Au7 P10 I
;
_journal_name_full
;
Zeitschrift fuer Naturforschung, Teil B. Anorganische Chemie, Organische
 Chemie (33,1978-41,1986)
;
_journal_page_first 570
_journal_page_last 571
_journal_volume 33
_journal_year 1978
_chemical_formula_sum 'Au7 I P10'
_chemical_name_systematic 'Au7 P10 I'
_space_group_IT_number 189
_symmetry_space_group_name_Hall 'P -6 -2'
_symmetry_space_group_name_H-M 'P -6 2 m'
_cell_angle_alpha 90
_cell_angle_beta 90
_cell_angle_gamma 120
_cell_formula_units_Z 1
_cell_length_a 6.173
_cell_length_b 6.173
_cell_length_c 11.107
_cell_volume 366.539
_citation_journal_id_ASTM ZNBAD2
_cod_data_source_file gold_693.cif
_cod_data_source_block Au7I1P10
_cod_original_cell_volume 366.5388
_cod_original_formula_sum 'Au7 I1 P10'
_cod_database_code 7209421

loop_
_symmetry_equiv_pos_as_xyz
x,y,z
-x+y,-x,-z
-y,x-y,z
x,y,-z
-x+y,-x,z
-y,x-y,-z
y,x,z
x-y,-y,-z
-x,-x+y,z
y,x,-z
x-y,-y,z
-x,-x+y,-z

loop_
_atom_site_label
_atom_site_type_symbol
_atom_site_fract_x
_atom_site_fract_y
_atom_site_fract_z
_atom_site_occupancy
_atom_site_U_iso_or_equiv
Au1 Au 0.494 0 0 1 0.0
Au3 Au 0 0 0.2239 1 0.0
I1 I 0 0 0.5 1 0.0
Au2 Au 0.3333 0.6667 0.5 1 0.0
P1 P 0.3333 0.6667 0.294 1 0.0
P2 P 0.373 0 0.198 1 0.0
